data_7026937
loop_
_publ_author_name
'Ebrahimpour, Parisa'
'Cushion, Michael'
'Haddow, Mairi F.'
'Hallett, Andrew J.'
'Wass, Duncan F.'

_publ_section_title
;
 Cu(I) complexes based on cis, cis-1,3,5-tris(arylideneamino)cyclohexane
 ligands: synthesis, structure and CO binding.
;
_journal_issue 45
_journal_name_full 'Dalton transactions (Cambridge, England : 2003)'
_journal_page_first 10910
_journal_page_last 10919
_journal_paper_doi 10.1039/c0dt00986e
_journal_volume 39
_journal_year 2010
_chemical_formula_moiety 'C33 H39 N3 O6, 6(H2 O)'
_chemical_formula_sum 'C33 H51 N3 O12'
_chemical_formula_weight 681.77
_chemical_name_common 5.1
_chemical_name_systematic
;
?
;
_space_group_IT_number 148
_symmetry_cell_setting trigonal
_symmetry_space_group_name_Hall '-R 3'
_symmetry_space_group_name_H-M 'R -3 :H'
_atom_sites_solution_hydrogens geom
_atom_sites_solution_primary direct
_atom_sites_solution_secondary difmap
_audit_creation_method SHELXL-97
_cell_angle_alpha 90.00
_cell_angle_beta 90.00
_cell_angle_gamma 120.00
_cell_formula_units_Z 6
_cell_length_a 21.4700(7)
_cell_length_b 21.4700(7)
_cell_length_c 13.9509(10)
_cell_measurement_temperature 100(2)
_cell_volume 5569.3(5)
_computing_cell_refinement 'Bruker Apex II'
_computing_data_collection 'Bruker Apex II'
_computing_data_reduction 'Bruker SAINT'
_computing_molecular_graphics 'Bruker ShelXTL'
_computing_publication_material 'Bruker ShelXTL'
_computing_structure_refinement 'SHELXL-97 (Sheldrick, 2008)'
_computing_structure_solution 'SHELXS-97 (Sheldrick, 2008)'
_diffrn_ambient_temperature 100(2)
_diffrn_measured_fraction_theta_full 0.997
_diffrn_measured_fraction_theta_max 0.997
_diffrn_measurement_device_type 'CCD area detector'
_diffrn_measurement_method 'phi and omega scans'
_diffrn_radiation_monochromator graphite
_diffrn_radiation_source 'fine-focus sealed tube'
_diffrn_radiation_type MoK\a
_diffrn_radiation_wavelength 0.71073
_diffrn_reflns_av_R_equivalents 0.0578
_diffrn_reflns_av_sigmaI/netI 0.0356
_diffrn_reflns_limit_h_max 32
_diffrn_reflns_limit_h_min -32
_diffrn_reflns_limit_k_max 32
_diffrn_reflns_limit_k_min -32
_diffrn_reflns_limit_l_max 21
_diffrn_reflns_limit_l_min -20
_diffrn_reflns_number 33104
_diffrn_reflns_theta_full 32.54
_diffrn_reflns_theta_max 32.54
_diffrn_reflns_theta_min 1.90
_exptl_absorpt_coefficient_mu 0.093
_exptl_absorpt_correction_T_max 0.746
_exptl_absorpt_correction_T_min 0.647
_exptl_absorpt_correction_type multi-scan
_exptl_absorpt_process_details 'SADABS V2008/1'
_exptl_crystal_colour yellow
_exptl_crystal_density_diffrn 1.220
_exptl_crystal_density_method 'not measured'
_exptl_crystal_description needles
_exptl_crystal_F_000 2197.21
_exptl_crystal_size_max 0.73
_exptl_crystal_size_mid 0.21
_exptl_crystal_size_min 0.21
_refine_diff_density_max 0.640
_refine_diff_density_min -0.363
_refine_diff_density_rms 0.063
_refine_ls_extinction_method none
_refine_ls_goodness_of_fit_ref 1.051
_refine_ls_hydrogen_treatment mixed
_refine_ls_matrix_type full
_refine_ls_number_parameters 163
_refine_ls_number_reflns 4476
_refine_ls_number_restraints 0
_refine_ls_restrained_S_all 1.051
_refine_ls_R_factor_all 0.0868
_refine_ls_R_factor_gt 0.0565
_refine_ls_shift/su_max 0.000
_refine_ls_shift/su_mean 0.000
_refine_ls_structure_factor_coef Fsqd
_refine_ls_weighting_details 'calc w=1/[\s^2^(Fo^2^)+(0.0911P)^2^+4.6323P] where P=(Fo^2^+2Fc^2^)/3'
_refine_ls_weighting_scheme calc
_refine_ls_wR_factor_gt 0.1552
_refine_ls_wR_factor_ref 0.1769
_reflns_number_gt 3081
_reflns_number_total 4476
_reflns_threshold_expression >2sigma(I)
_cod_data_source_file c0dt00986e.txt
_cod_data_source_block 5.1_0m
_cod_original_sg_symbol_H-M 'R -3 '
_cod_database_code 7026937

loop_
_symmetry_equiv_pos_as_xyz
'x, y, z'
'-y, x-y, z'
'-x+y, -x, z'
'x+2/3, y+1/3, z+1/3'
'-y+2/3, x-y+1/3, z+1/3'
'-x+y+2/3, -x+1/3, z+1/3'
'x+1/3, y+2/3, z+2/3'
'-y+1/3, x-y+2/3, z+2/3'
'-x+y+1/3, -x+2/3, z+2/3'
'-x, -y, -z'
'y, -x+y, -z'
'x-y, x, -z'
'-x+2/3, -y+1/3, -z+1/3'
'y+2/3, -x+y+1/3, -z+1/3'
'x-y+2/3, x+1/3, -z+1/3'
'-x+1/3, -y+2/3, -z+2/3'
'y+1/3, -x+y+2/3, -z+2/3'
'x-y+1/3, x+2/3, -z+2/3'

loop_
_atom_site_label
_atom_site_type_symbol
_atom_site_fract_x
_atom_site_fract_y
_atom_site_fract_z
_atom_site_U_iso_or_equiv
_atom_site_adp_type
_atom_site_occupancy
_atom_site_symmetry_multiplicity
_atom_site_calc_flag
_atom_site_refinement_flags
O1 O 0.30039(6) 0.13145(6) -0.00118(8) 0.0299(2) Uani 1 1 d .
O2 O 0.22282(6) -0.02576(6) 0.26083(8) 0.0322(3) Uani 1 1 d .
N1 N 0.14226(6) 0.02510(6) 0.17164(8) 0.0200(2) Uani 1 1 d .
C1 C 0.06030(7) 0.07317(7) 0.16974(9) 0.0205(2) Uani 1 1 d .
H1A H 0.0622 0.0755 0.2406 0.025 Uiso 1 1 calc R
H1B H 0.0987 0.1198 0.1446 0.025 Uiso 1 1 calc R
C2 C 0.07312(6) 0.01281(7) 0.13555(9) 0.0188(2) Uani 1 1 d .
H2 H 0.0743 0.0130 0.0639 0.023 Uiso 1 1 calc R
C3 C 0.19098(7) 0.04001(7) 0.10941(9) 0.0205(2) Uani 1 1 d .
H3 H 0.1793 0.0412 0.0440 0.025 Uiso 1 1 calc R
C4 C 0.26419(7) 0.05555(7) 0.13209(9) 0.0219(2) Uani 1 1 d .
C5 C 0.32089(7) 0.10442(7) 0.07314(10) 0.0246(3) Uani 1 1 d .
C6 C 0.39201(8) 0.12247(8) 0.09185(12) 0.0318(3) Uani 1 1 d .
H6 H 0.4303 0.1560 0.0525 0.038 Uiso 1 1 calc R
C7 C 0.40522(8) 0.09040(9) 0.16891(13) 0.0342(3) Uani 1 1 d .
H7 H 0.4535 0.1028 0.1824 0.041 Uiso 1 1 calc R
C8 C 0.35089(8) 0.04083(9) 0.22719(12) 0.0318(3) Uani 1 1 d .
H8 H 0.3617 0.0191 0.2790 0.038 Uiso 1 1 calc R
C9 C 0.28005(7) 0.02325(8) 0.20885(10) 0.0247(3) Uani 1 1 d .
C10 C 0.23634(11) -0.06040(11) 0.33903(13) 0.0431(4) Uani 1 1 d .
H10A H 0.2587 -0.0875 0.3149 0.065 Uiso 1 1 calc R
H10B H 0.1909 -0.0934 0.3708 0.065 Uiso 1 1 calc R
H10C H 0.2687 -0.0241 0.3850 0.065 Uiso 1 1 calc R
C11 C 0.35473(10) 0.18019(9) -0.06573(13) 0.0395(4) Uani 1 1 d .
H11A H 0.3899 0.2229 -0.0305 0.059 Uiso 1 1 calc R
H11B H 0.3325 0.1946 -0.1159 0.059 Uiso 1 1 calc R
H11C H 0.3790 0.1565 -0.0950 0.059 Uiso 1 1 calc R
O3 O 0.54066(8) 0.19236(9) 0.91665(9) 0.0454(3) Uani 1 1 d .
H12 H 0.5132(10) 0.1626(10) 0.8517(14) 0.027(4) Uiso 1 1 d .
H13 H 0.5418(14) 0.1467(15) 0.9146(19) 0.063(7) Uiso 1 1 d .
O4 O 0.53780(6) 0.31974(8) 0.95530(8) 0.0363(3) Uani 1 1 d .
H14 H 0.5379(12) 0.2769(14) 0.9525(16) 0.048(6) Uiso 1 1 d .
H15 H 0.5234(14) 0.3181(14) 1.019(2) 0.063(7) Uiso 1 1 d .

loop_
_atom_site_aniso_label
_atom_site_aniso_U_11
_atom_site_aniso_U_22
_atom_site_aniso_U_33
_atom_site_aniso_U_23
_atom_site_aniso_U_13
_atom_site_aniso_U_12
O1 0.0300(5) 0.0283(5) 0.0296(5) 0.0047(4) 0.0088(4) 0.0132(4)
O2 0.0322(5) 0.0462(6) 0.0249(5) 0.0088(4) 0.0007(4) 0.0245(5)
N1 0.0190(5) 0.0232(5) 0.0187(5) -0.0009(4) -0.0012(4) 0.0110(4)
C1 0.0195(5) 0.0198(5) 0.0215(5) -0.0022(4) -0.0017(4) 0.0093(4)
C2 0.0185(5) 0.0208(5) 0.0174(5) 0.0001(4) -0.0008(4) 0.0100(4)
C3 0.0214(5) 0.0229(6) 0.0179(5) -0.0009(4) -0.0007(4) 0.0117(5)
C4 0.0206(6) 0.0258(6) 0.0206(5) -0.0051(5) -0.0009(4) 0.0125(5)
C5 0.0244(6) 0.0229(6) 0.0268(6) -0.0063(5) 0.0021(5) 0.0120(5)
C6 0.0208(6) 0.0246(6) 0.0457(9) -0.0099(6) 0.0031(6) 0.0082(5)
C7 0.0222(6) 0.0319(7) 0.0495(9) -0.0158(7) -0.0081(6) 0.0143(6)
C8 0.0291(7) 0.0379(8) 0.0350(8) -0.0117(6) -0.0112(6) 0.0216(6)
C9 0.0248(6) 0.0304(7) 0.0223(6) -0.0053(5) -0.0028(5) 0.0164(5)
C10 0.0507(10) 0.0533(11) 0.0342(8) 0.0121(7) -0.0048(7) 0.0328(9)
C11 0.0402(9) 0.0318(8) 0.0409(9) 0.0082(7) 0.0181(7) 0.0138(7)
O3 0.0504(8) 0.0623(9) 0.0275(6) 0.0033(6) 0.0042(5) 0.0313(7)
O4 0.0363(6) 0.0509(7) 0.0213(5) -0.0014(5) 0.0011(4) 0.0214(6)

loop_
_atom_type_symbol
_atom_type_description
_atom_type_scat_dispersion_real
_atom_type_scat_dispersion_imag
_atom_type_scat_source
C C 0.0033 0.0016 'International Tables Vol C Tables 4.2.6.8 and 6.1.1.4'
H H 0.0000 0.0000 'International Tables Vol C Tables 4.2.6.8 and 6.1.1.4'
N N 0.0061 0.0033 'International Tables Vol C Tables 4.2.6.8 and 6.1.1.4'
O O 0.0106 0.0060 'International Tables Vol C Tables 4.2.6.8 and 6.1.1.4'

loop_
_geom_angle_atom_site_label_1
_geom_angle_atom_site_label_2
_geom_angle_atom_site_label_3
_geom_angle
_geom_angle_site_symmetry_1
_geom_angle_site_symmetry_3
C5 O1 C11 118.11(13) . .
C9 O2 C10 117.99(12) . .
C3 N1 C2 116.36(10) . .
C2 C1 C2 110.69(11) 2 .
C2 C1 H1A 109.5 2 .
C2 C1 H1A 109.5 . .
C2 C1 H1B 109.5 2 .
C2 C1 H1B 109.5 . .
H1A C1 H1B 108.1 . .
N1 C2 C1 109.86(10) . 3
N1 C2 C1 109.66(10) . .
C1 C2 C1 110.77(12) 3 .
N1 C2 H2 108.8 . .
C1 C2 H2 108.8 3 .
C1 C2 H2 108.8 . .
N1 C3 C4 124.23(11) . .
N1 C3 H3 117.9 . .
C4 C3 H3 117.9 . .
C9 C4 C5 118.66(12) . .
C9 C4 C3 123.18(12) . .
C5 C4 C3 118.16(12) . .
O1 C5 C6 124.30(13) . .
O1 C5 C4 114.72(12) . .
C6 C5 C4 120.98(14) . .
C7 C6 C5 118.37(14) . .
C7 C6 H6 120.8 . .
C5 C6 H6 120.8 . .
C6 C7 C8 122.48(13) . .
C6 C7 H7 118.8 . .
C8 C7 H7 118.8 . .
C7 C8 C9 119.10(14) . .
C7 C8 H8 120.5 . .
C9 C8 H8 120.5 . .
O2 C9 C8 123.54(13) . .
O2 C9 C4 116.06(11) . .
C8 C9 C4 120.39(14) . .
O2 C10 H10A 109.5 . .
O2 C10 H10B 109.5 . .
H10A C10 H10B 109.5 . .
O2 C10 H10C 109.5 . .
H10A C10 H10C 109.5 . .
H10B C10 H10C 109.5 . .
O1 C11 H11A 109.5 . .
O1 C11 H11B 109.5 . .
H11A C11 H11B 109.5 . .
O1 C11 H11C 109.5 . .
H11A C11 H11C 109.5 . .
H11B C11 H11C 109.5 . .
H12 O3 H13 70.9(17) . .
H14 O4 H15 100(2) . .

loop_
_geom_bond_atom_site_label_1
_geom_bond_atom_site_label_2
_geom_bond_distance
_geom_bond_site_symmetry_2
O1 C5 1.3642(18) .
O1 C11 1.4305(18) .
O2 C9 1.3602(18) .
O2 C10 1.4297(18) .
N1 C3 1.2712(16) .
N1 C2 1.4611(15) .
C1 C2 1.5278(17) 2
C1 C2 1.5295(17) .
C1 H1A 0.9900 .
C1 H1B 0.9900 .
C2 C1 1.5279(17) 3
C2 H2 1.0000 .
C3 C4 1.4687(18) .
C3 H3 0.9500 .
C4 C9 1.4071(19) .
C4 C5 1.4078(19) .
C5 C6 1.399(2) .
C6 C7 1.380(3) .
C6 H6 0.9500 .
C7 C8 1.383(2) .
C7 H7 0.9500 .
C8 C9 1.3953(19) .
C8 H8 0.9500 .
C10 H10A 0.9800 .
C10 H10B 0.9800 .
C10 H10C 0.9800 .
C11 H11A 0.9800 .
C11 H11B 0.9800 .
C11 H11C 0.9800 .
O3 H12 1.096(19) .
O3 H13 0.99(3) .
O4 H14 0.92(3) .
O4 H15 0.94(3) .

loop_
_geom_torsion_atom_site_label_1
_geom_torsion_atom_site_label_2
_geom_torsion_atom_site_label_3
_geom_torsion_atom_site_label_4
_geom_torsion
_geom_torsion_site_symmetry_1
_geom_torsion_site_symmetry_4
C3 N1 C2 C1 125.42(12) . 3
C3 N1 C2 C1 -112.61(12) . .
C2 C1 C2 N1 -178.21(8) 2 .
C2 C1 C2 C1 -56.79(16) 2 3
C2 N1 C3 C4 178.63(11) . .
N1 C3 C4 C9 33.0(2) . .
N1 C3 C4 C5 -147.88(13) . .
C11 O1 C5 C6 1.5(2) . .
C11 O1 C5 C4 -178.54(13) . .
C9 C4 C5 O1 178.08(11) . .
C3 C4 C5 O1 -1.04(17) . .
C9 C4 C5 C6 -1.98(19) . .
C3 C4 C5 C6 178.90(12) . .
O1 C5 C6 C7 -179.17(13) . .
C4 C5 C6 C7 0.9(2) . .
C5 C6 C7 C8 0.7(2) . .
C6 C7 C8 C9 -1.1(2) . .
C10 O2 C9 C8 0.7(2) . .
C10 O2 C9 C4 179.48(14) . .
C7 C8 C9 O2 178.73(13) . .
C7 C8 C9 C4 0.0(2) . .
C5 C4 C9 O2 -177.30(12) . .
C3 C4 C9 O2 1.77(19) . .
C5 C4 C9 C8 1.53(19) . .
C3 C4 C9 C8 -179.40(13) . .
